data_7706994
loop_
_publ_author_name
'Hamilton, Elizabeth A.'
'Kilpatrick, Alexander F. R.'
'Turner, Zo\"e R'
'Fraser, Duncan A. X.'
'Buffet, Jean-Charles'
'O'Hare, Dermot'

_publ_section_title
;
 CO<sub>2</sub> activation by permethylpentalene amido zirconium
 complexes.
;
_journal_issue 13
_journal_name_full 'Dalton transactions (Cambridge, England : 2003)'
_journal_page_first 4494
_journal_page_last 4498
_journal_paper_doi 10.1039/d1dt00770j
_journal_volume 50
_journal_year 2021
_chemical_formula_moiety 'C38 H38 N2 Zr'
_chemical_formula_sum 'C38 H38 N2 Zr'
_chemical_formula_weight 613.92
_space_group_crystal_system orthorhombic
_space_group_IT_number 60
_space_group_name_Hall '-P 2n 2c'
_space_group_name_H-M_alt 'P c a n'
_atom_sites_solution_hydrogens geom
_atom_sites_solution_primary direct
_atom_sites_solution_secondary iterative
_audit_creation_method SHELXL-2014/7
_audit_update_record
;
2021-03-05 deposited with the CCDC.	2021-03-25 downloaded from the CCDC.
;
_cell_angle_alpha 90
_cell_angle_beta 90
_cell_angle_gamma 90
_cell_formula_units_Z 4
_cell_length_a 7.33130(10)
_cell_length_b 19.9253(3)
_cell_length_c 20.0116(4)
_cell_measurement_reflns_used 3787
_cell_measurement_temperature 150(2)
_cell_measurement_theta_max 27.485
_cell_measurement_theta_min 5.097
_cell_volume 2923.26(8)
_computing_cell_refinement 'HKL Scalepack (Otwinowski & Minor 1997)'
_computing_data_collection DENZO/SCALEPACK
_computing_data_reduction 'HKL Denzo and Scalepack (Otwinowski & Minor 1997)'
_computing_molecular_graphics 'Ortep for Windows (Farrugia, 2012)'
_computing_publication_material 'WinGX publication routines (Farrugia, 2012)'
_computing_structure_refinement 'SHELXL-2014/7 (Sheldrick, 2014)'
_computing_structure_solution
;
Superflip (Platinus & Capuis, 2007)
;
_diffrn_ambient_temperature 150(2)
_diffrn_measured_fraction_theta_full 0.992
_diffrn_measured_fraction_theta_max 0.993
_diffrn_measurement_device_type KappaCCD
_diffrn_measurement_method 'CCD rotation images, thick slices'
_diffrn_radiation_type MoK\a
_diffrn_radiation_wavelength 0.71073
_diffrn_reflns_av_R_equivalents 0.0291
_diffrn_reflns_av_unetI/netI 0.0412
_diffrn_reflns_Laue_measured_fraction_full 0.992
_diffrn_reflns_Laue_measured_fraction_max 0.993
_diffrn_reflns_limit_h_max 9
_diffrn_reflns_limit_h_min -9
_diffrn_reflns_limit_k_max 25
_diffrn_reflns_limit_k_min -25
_diffrn_reflns_limit_l_max 25
_diffrn_reflns_limit_l_min -25
_diffrn_reflns_number 6234
_diffrn_reflns_point_group_measured_fraction_full 0.992
_diffrn_reflns_point_group_measured_fraction_max 0.993
_diffrn_reflns_theta_full 25.242
_diffrn_reflns_theta_max 27.491
_diffrn_reflns_theta_min 5.102
_diffrn_source 'fine-focus sealed tube'
_exptl_absorpt_coefficient_mu 0.406
_exptl_absorpt_correction_T_max 1.0000
_exptl_absorpt_correction_T_min 0.97186
_exptl_absorpt_correction_type multi-scan
_exptl_absorpt_process_details multi-scan
_exptl_crystal_colour yellow
_exptl_crystal_density_diffrn 1.395
_exptl_crystal_density_method 'not measured'
_exptl_crystal_description block
_exptl_crystal_F_000 1280
_exptl_crystal_size_max 0.260
_exptl_crystal_size_mid 0.220
_exptl_crystal_size_min 0.200
_refine_diff_density_max 1.175
_refine_diff_density_min -0.820
_refine_diff_density_rms 0.083
_refine_ls_extinction_method none
_refine_ls_goodness_of_fit_ref 1.038
_refine_ls_hydrogen_treatment constr
_refine_ls_matrix_type full
_refine_ls_number_parameters 186
_refine_ls_number_reflns 3331
_refine_ls_number_restraints 0
_refine_ls_restrained_S_all 1.038
_refine_ls_R_factor_all 0.0653
_refine_ls_R_factor_gt 0.0414
_refine_ls_shift/su_max 0.000
_refine_ls_shift/su_mean 0.000
_refine_ls_structure_factor_coef Fsqd
_refine_ls_weighting_details 'w=1/[\s^2^(Fo^2^)+(0.0680P)^2^+2.0036P] where P=(Fo^2^+2Fc^2^)/3'
_refine_ls_weighting_scheme calc
_refine_ls_wR_factor_gt 0.1099
_refine_ls_wR_factor_ref 0.1236
_reflns_Friedel_coverage 0.000
_reflns_number_gt 2367
_reflns_number_total 3331
_reflns_threshold_expression 'I > 2\s(I)'
_cod_data_source_file d1dt00770j2.cif
_cod_data_source_block EH075
_cod_depositor_comments 'Adding full bibliography for 7706993--7706996.cif.'
_cod_database_code 7706994
_shelx_shelxl_version_number 2014/7
_shelx_space_group_comment
;
The symmetry employed for this shelxl refinement is uniquely defined
by the following loop, which should always be used as a source of
symmetry information in preference to the above space-group names.
They are only intended as comments.
;
_shelx_estimated_absorpt_t_min 0.902
_shelx_estimated_absorpt_t_max 0.923

loop_
_space_group_symop_operation_xyz
'x, y, z'
'-x+1/2, -y+1/2, z+1/2'
'x, -y, -z+1/2'
'-x+1/2, y+1/2, -z'
'-x, -y, -z'
'x-1/2, y-1/2, -z-1/2'
'-x, y, z-1/2'
'x-1/2, -y-1/2, z'

loop_
_atom_site_label
_atom_site_type_symbol
_atom_site_fract_x
_atom_site_fract_y
_atom_site_fract_z
_atom_site_U_iso_or_equiv
_atom_site_adp_type
_atom_site_occupancy
_atom_site_site_symmetry_order
_atom_site_calc_flag
_atom_site_refinement_flags_posn
_atom_site_refinement_flags_adp
_atom_site_refinement_flags_occupancy
_atom_site_disorder_assembly
_atom_site_disorder_group
Zr1 Zr 0.45980(4) 0.0000 0.2500 0.01807(14) Uani 1 2 d S T P . .
C10 C 0.6319(4) 0.04333(15) 0.07708(14) 0.0321(7) Uani 1 1 d . . . . .
H7A H 0.6193 0.0019 0.0511 0.048 Uiso 1 1 calc R U . . .
H7B H 0.5173 0.0685 0.0755 0.048 Uiso 1 1 calc R U . . .
H7C H 0.7303 0.0707 0.0582 0.048 Uiso 1 1 calc R U . . .
N1 N 0.2835(3) 0.08794(11) 0.26059(10) 0.0215(5) Uani 1 1 d . . . . .
C15 C 0.2375(4) 0.10360(14) 0.19353(13) 0.0251(6) Uani 1 1 d . . . . .
C26 C 0.2730(4) 0.11585(12) 0.37820(14) 0.0247(6) Uani 1 1 d . . . . .
H15 H 0.3463 0.0775 0.3869 0.030 Uiso 1 1 calc R U . . .
C20 C 0.2688(4) 0.16655(15) 0.16388(15) 0.0320(7) Uani 1 1 d . . . . .
H9 H 0.3166 0.2024 0.1898 0.038 Uiso 1 1 calc R U . . .
C25 C 0.2181(4) 0.15622(14) 0.43121(14) 0.0283(6) Uani 1 1 d . . . . .
H16 H 0.2572 0.1459 0.4753 0.034 Uiso 1 1 calc R U . . .
C18 C 0.1642(5) 0.12447(19) 0.05747(17) 0.0460(9) Uani 1 1 d . . . . .
H11 H 0.1393 0.1316 0.0114 0.055 Uiso 1 1 calc R U . . .
C9 C 0.7080(4) 0.14779(13) 0.19202(15) 0.0311(6) Uani 1 1 d . . . . .
H5A H 0.7296 0.1690 0.2355 0.047 Uiso 1 1 calc R U . . .
H5B H 0.8060 0.1602 0.1611 0.047 Uiso 1 1 calc R U . . .
H5C H 0.5908 0.1631 0.1741 0.047 Uiso 1 1 calc R U . . .
C8 C 0.7543(3) 0.03544(13) 0.25872(12) 0.0211(6) Uani 1 1 d . . . . .
C14 C 0.7151(4) 0.10234(14) 0.37104(15) 0.0310(6) Uani 1 1 d . . . . .
H6A H 0.7332 0.1419 0.3427 0.047 Uiso 1 1 calc R U . . .
H6B H 0.6019 0.1074 0.3966 0.047 Uiso 1 1 calc R U . . .
H6C H 0.8181 0.0978 0.4019 0.047 Uiso 1 1 calc R U . . .
C2 C 0.6765(4) 0.02614(14) 0.14859(13) 0.0237(5) Uani 1 1 d . . . . .
C1 C 0.7043(4) 0.07294(13) 0.20022(13) 0.0235(6) Uani 1 1 d . . . . .
C7 C 0.7028(4) 0.04081(13) 0.32795(13) 0.0227(6) Uani 1 1 d . . . . .
C21 C 0.2224(4) 0.13033(12) 0.31201(13) 0.0218(5) Uani 1 1 d . . . . .
C17 C 0.1355(4) 0.06257(18) 0.08601(16) 0.0399(8) Uani 1 1 d . . . . .
H12 H 0.0930 0.0265 0.0591 0.048 Uiso 1 1 calc R U . . .
C16 C 0.1677(4) 0.05192(15) 0.15381(14) 0.0301(6) Uani 1 1 d . . . . .
H13 H 0.1422 0.0094 0.1731 0.036 Uiso 1 1 calc R U . . .
C23 C 0.0497(4) 0.22519(14) 0.35567(15) 0.0256(6) Uani 1 1 d . . . . .
H18 H -0.0285 0.2623 0.3476 0.031 Uiso 1 1 calc R U . . .
C22 C 0.1052(4) 0.18535(13) 0.30261(14) 0.0244(6) Uani 1 1 d . . . . .
H19 H 0.0631 0.1955 0.2589 0.029 Uiso 1 1 calc R U . . .
C24 C 0.1064(4) 0.21165(13) 0.42010(15) 0.0284(6) Uani 1 1 d . . . . .
H17 H 0.0698 0.2396 0.4562 0.034 Uiso 1 1 calc R U . . .
C19 C 0.2300(5) 0.17629(18) 0.09690(16) 0.0418(8) Uani 1 1 d . . . . .
H10 H 0.2487 0.2193 0.0776 0.050 Uiso 1 1 calc R U . . .

loop_
_atom_site_aniso_label
_atom_site_aniso_U_11
_atom_site_aniso_U_22
_atom_site_aniso_U_33
_atom_site_aniso_U_23
_atom_site_aniso_U_13
_atom_site_aniso_U_12
Zr1 0.0180(2) 0.0162(2) 0.0200(2) -0.00019(14) 0.000 0.000
C10 0.0350(17) 0.0368(16) 0.0245(15) 0.0072(12) 0.0026(12) 0.0004(14)
N1 0.0225(11) 0.0195(10) 0.0226(12) -0.0009(8) -0.0028(9) 0.0037(9)
C15 0.0207(13) 0.0295(14) 0.0252(14) -0.0018(12) 0.0000(11) 0.0058(11)
C26 0.0253(14) 0.0205(13) 0.0283(14) 0.0002(11) 0.0007(11) 0.0010(11)
C20 0.0353(16) 0.0314(15) 0.0292(15) 0.0038(12) 0.0040(13) 0.0063(13)
C25 0.0311(15) 0.0284(14) 0.0252(14) 0.0012(12) 0.0010(12) -0.0029(12)
C18 0.0416(19) 0.070(2) 0.0263(16) 0.0034(16) -0.0014(14) 0.0242(17)
C9 0.0316(15) 0.0249(14) 0.0366(17) 0.0073(12) -0.0044(13) -0.0070(12)
C8 0.0168(12) 0.0202(13) 0.0262(14) 0.0003(10) 0.0010(10) -0.0006(10)
C14 0.0281(15) 0.0315(15) 0.0334(16) -0.0079(13) -0.0016(12) -0.0033(12)
C2 0.0177(13) 0.0285(13) 0.0247(14) 0.0033(11) 0.0009(11) -0.0007(11)
C1 0.0206(13) 0.0237(13) 0.0261(14) 0.0038(11) 0.0012(11) -0.0025(11)
C7 0.0212(13) 0.0230(13) 0.0240(13) -0.0016(11) -0.0015(11) -0.0010(11)
C21 0.0212(13) 0.0193(12) 0.0250(14) -0.0009(11) -0.0007(11) -0.0036(10)
C17 0.0320(17) 0.057(2) 0.0307(16) -0.0117(15) -0.0051(13) 0.0103(15)
C16 0.0271(15) 0.0328(15) 0.0304(15) -0.0040(12) -0.0041(12) 0.0074(12)
C23 0.0215(14) 0.0207(13) 0.0348(16) -0.0004(11) 0.0025(11) 0.0010(10)
C22 0.0232(13) 0.0226(12) 0.0272(14) 0.0013(11) -0.0023(11) -0.0014(11)
C24 0.0299(15) 0.0230(13) 0.0322(15) -0.0053(11) 0.0057(12) -0.0006(12)
C19 0.0416(19) 0.0473(19) 0.0364(17) 0.0146(15) 0.0060(15) 0.0170(15)

loop_
_atom_type_symbol
_atom_type_description
_atom_type_scat_dispersion_real
_atom_type_scat_dispersion_imag
_atom_type_scat_source
C C 0.0033 0.0016 'International Tables Vol C Tables 4.2.6.8 and 6.1.1.4'
H H 0.0000 0.0000 'International Tables Vol C Tables 4.2.6.8 and 6.1.1.4'
N N 0.0061 0.0033 'International Tables Vol C Tables 4.2.6.8 and 6.1.1.4'
Zr Zr -2.9673 0.5597 'International Tables Vol C Tables 4.2.6.8 and 6.1.1.4'

loop_
_geom_angle_atom_site_label_1
_geom_angle_atom_site_label_2
_geom_angle_atom_site_label_3
_geom_angle
_geom_angle_site_symmetry_1
_geom_angle_site_symmetry_3
_geom_angle_publ_flag
N1 Zr1 N1 107.57(12) 3 . ?
N1 Zr1 C8 144.64(9) 3 . ?
N1 Zr1 C8 107.71(9) . . ?
N1 Zr1 C8 107.71(9) 3 3 ?
N1 Zr1 C8 144.65(9) . 3 ?
C8 Zr1 C8 37.24(13) . 3 ?
N1 Zr1 C7 95.73(8) 3 3 ?
N1 Zr1 C7 137.81(8) . 3 ?
C8 Zr1 C7 58.27(9) . 3 ?
C8 Zr1 C7 34.65(9) 3 3 ?
N1 Zr1 C7 137.81(8) 3 . ?
N1 Zr1 C7 95.73(8) . . ?
C8 Zr1 C7 34.65(9) . . ?
C8 Zr1 C7 58.27(9) 3 . ?
C7 Zr1 C7 89.28(12) 3 . ?
N1 Zr1 C1 89.80(8) 3 3 ?
N1 Zr1 C1 147.79(8) . 3 ?
C8 Zr1 C1 58.20(9) . 3 ?
C8 Zr1 C1 34.44(9) 3 3 ?
C7 Zr1 C1 63.36(9) 3 3 ?
C7 Zr1 C1 55.49(8) . 3 ?
N1 Zr1 C1 147.79(8) 3 . ?
N1 Zr1 C1 89.80(8) . . ?
C8 Zr1 C1 34.44(9) . . ?
C8 Zr1 C1 58.20(9) 3 . ?
C7 Zr1 C1 55.49(8) 3 . ?
C7 Zr1 C1 63.37(9) . . ?
C1 Zr1 C1 89.02(12) 3 . ?
N1 Zr1 C2 105.85(8) 3 3 ?
N1 Zr1 C2 116.16(8) . 3 ?
C8 Zr1 C2 55.23(9) . 3 ?
C8 Zr1 C2 54.90(9) 3 3 ?
C7 Zr1 C2 89.23(9) 3 3 ?
C7 Zr1 C2 32.17(9) . 3 ?
C1 Zr1 C2 31.65(9) 3 3 ?
C1 Zr1 C2 89.40(9) . 3 ?
N1 Zr1 C2 116.16(8) 3 . ?
N1 Zr1 C2 105.85(8) . . ?
C8 Zr1 C2 54.91(9) . . ?
C8 Zr1 C2 55.23(9) 3 . ?
C7 Zr1 C2 32.17(9) 3 . ?
C7 Zr1 C2 89.23(9) . . ?
C1 Zr1 C2 89.40(9) 3 . ?
C1 Zr1 C2 31.65(9) . . ?
C2 Zr1 C2 105.65(12) 3 . ?
C2 C10 H7A 109.5 . . ?
C2 C10 H7B 109.5 . . ?
H7A C10 H7B 109.5 . . ?
C2 C10 H7C 109.5 . . ?
H7A C10 H7C 109.5 . . ?
H7B C10 H7C 109.5 . . ?
C21 N1 C15 119.0(2) . . ?
C21 N1 Zr1 137.82(17) . . ?
C15 N1 Zr1 103.00(16) . . ?
C16 C15 C20 118.5(3) . . ?
C16 C15 N1 117.6(2) . . ?
C20 C15 N1 123.8(3) . . ?
C25 C26 C21 121.6(2) . . ?
C25 C26 H15 119.2 . . ?
C21 C26 H15 119.2 . . ?
C19 C20 C15 120.0(3) . . ?
C19 C20 H9 120.0 . . ?
C15 C20 H9 120.0 . . ?
C26 C25 C24 120.5(3) . . ?
C26 C25 H16 119.8 . . ?
C24 C25 H16 119.8 . . ?
C17 C18 C19 119.0(3) . . ?
C17 C18 H11 120.5 . . ?
C19 C18 H11 120.5 . . ?
C1 C9 H5A 109.5 . . ?
C1 C9 H5B 109.5 . . ?
H5A C9 H5B 109.5 . . ?
C1 C9 H5C 109.5 . . ?
H5A C9 H5C 109.5 . . ?
H5B C9 H5C 109.5 . . ?
C1 C8 C7 132.7(2) . . ?
C1 C8 C8 108.0(3) . 3 ?
C7 C8 C8 107.6(3) . 3 ?
C1 C8 Zr1 81.76(15) . . ?
C7 C8 Zr1 81.26(15) . . ?
C8 C8 Zr1 71.38(6) 3 . ?
C7 C14 H6A 109.5 . . ?
C7 C14 H6B 109.5 . . ?
H6A C14 H6B 109.5 . . ?
C7 C14 H6C 109.5 . . ?
H6A C14 H6C 109.5 . . ?
H6B C14 H6C 109.5 . . ?
C1 C2 C7 111.0(2) . 3 ?
C1 C2 C10 125.3(3) . . ?
C7 C2 C10 123.6(3) 3 . ?
C1 C2 Zr1 69.62(15) . . ?
C7 C2 Zr1 69.06(14) 3 . ?
C10 C2 Zr1 130.30(18) . . ?
C2 C1 C8 106.9(2) . . ?
C2 C1 C9 125.5(2) . . ?
C8 C1 C9 127.0(2) . . ?
C2 C1 Zr1 78.73(16) . . ?
C8 C1 Zr1 63.80(14) . . ?
C9 C1 Zr1 129.12(19) . . ?
C2 C7 C8 106.4(2) 3 . ?
C2 C7 C14 125.6(2) 3 . ?
C8 C7 C14 126.7(2) . . ?
C2 C7 Zr1 78.77(15) 3 . ?
C8 C7 Zr1 64.09(14) . . ?
C14 C7 Zr1 131.73(19) . . ?
N1 C21 C26 118.9(2) . . ?
N1 C21 C22 124.5(2) . . ?
C26 C21 C22 116.6(2) . . ?
C18 C17 C16 121.0(3) . . ?
C18 C17 H12 119.5 . . ?
C16 C17 H12 119.5 . . ?
C17 C16 C15 120.2(3) . . ?
C17 C16 H13 119.9 . . ?
C15 C16 H13 119.9 . . ?
C24 C23 C22 121.0(2) . . ?
C24 C23 H18 119.5 . . ?
C22 C23 H18 119.5 . . ?
C23 C22 C21 121.6(3) . . ?
C23 C22 H19 119.2 . . ?
C21 C22 H19 119.2 . . ?
C23 C24 C25 118.7(3) . . ?
C23 C24 H17 120.6 . . ?
C25 C24 H17 120.6 . . ?
C20 C19 C18 121.2(3) . . ?
C20 C19 H10 119.4 . . ?
C18 C19 H10 119.4 . . ?

loop_
_geom_bond_atom_site_label_1
_geom_bond_atom_site_label_2
_geom_bond_distance
_geom_bond_site_symmetry_2
_geom_bond_publ_flag
Zr1 N1 2.188(2) 3 ?
Zr1 N1 2.188(2) . ?
Zr1 C8 2.279(3) . ?
Zr1 C8 2.279(3) 3 ?
Zr1 C7 2.504(3) 3 ?
Zr1 C7 2.504(3) . ?
Zr1 C1 2.513(3) 3 ?
Zr1 C1 2.513(3) . ?
Zr1 C2 2.629(3) 3 ?
Zr1 C2 2.629(3) . ?
C10 C2 1.507(4) . ?
C10 H7A 0.9800 . ?
C10 H7B 0.9800 . ?
C10 H7C 0.9800 . ?
N1 C21 1.404(3) . ?
N1 C15 1.418(3) . ?
C15 C16 1.398(4) . ?
C15 C20 1.406(4) . ?
C26 C25 1.391(4) . ?
C26 C21 1.405(4) . ?
C26 H15 0.9500 . ?
C20 C19 1.384(4) . ?
C20 H9 0.9500 . ?
C25 C24 1.393(4) . ?
C25 H16 0.9500 . ?
C18 C17 1.375(5) . ?
C18 C19 1.386(5) . ?
C18 H11 0.9500 . ?
C9 C1 1.501(4) . ?
C9 H5A 0.9800 . ?
C9 H5B 0.9800 . ?
C9 H5C 0.9800 . ?
C8 C1 1.436(4) . ?
C8 C7 1.440(4) . ?
C8 C8 1.455(5) 3 ?
C14 C7 1.502(4) . ?
C14 H6A 0.9800 . ?
C14 H6B 0.9800 . ?
C14 H6C 0.9800 . ?
C2 C1 1.407(4) . ?
C2 C7 1.427(4) 3 ?
C7 C2 1.427(4) 3 ?
C21 C22 1.406(4) . ?
C17 C16 1.394(4) . ?
C17 H12 0.9500 . ?
C16 H13 0.9500 . ?
C23 C24 1.381(4) . ?
C23 C22 1.387(4) . ?
C23 H18 0.9500 . ?
C22 H19 0.9500 . ?
C24 H17 0.9500 . ?
C19 H10 0.9500 . ?

loop_
_geom_torsion_atom_site_label_1
_geom_torsion_atom_site_label_2
_geom_torsion_atom_site_label_3
_geom_torsion_atom_site_label_4
_geom_torsion
_geom_torsion_site_symmetry_1
_geom_torsion_site_symmetry_2
_geom_torsion_site_symmetry_3
_geom_torsion_site_symmetry_4
_geom_torsion_publ_flag
C21 N1 C15 C16 -132.0(3) . . . . ?
Zr1 N1 C15 C16 51.9(3) . . . . ?
C21 N1 C15 C20 52.2(4) . . . . ?
Zr1 N1 C15 C20 -123.9(2) . . . . ?
C16 C15 C20 C19 0.2(4) . . . . ?
N1 C15 C20 C19 176.0(3) . . . . ?
C21 C26 C25 C24 1.8(4) . . . . ?
C7 C2 C1 C8 1.4(3) 3 . . . ?
C10 C2 C1 C8 -176.5(2) . . . . ?
Zr1 C2 C1 C8 57.92(17) . . . . ?
C7 C2 C1 C9 173.0(2) 3 . . . ?
C10 C2 C1 C9 -4.8(4) . . . . ?
Zr1 C2 C1 C9 -130.4(3) . . . . ?
C7 C2 C1 Zr1 -56.56(19) 3 . . . ?
C10 C2 C1 Zr1 125.6(3) . . . . ?
C7 C8 C1 C2 -137.8(3) . . . . ?
C8 C8 C1 C2 -0.6(2) 3 . . . ?
Zr1 C8 C1 C2 -67.84(19) . . . . ?
C7 C8 C1 C9 50.7(4) . . . . ?
C8 C8 C1 C9 -172.1(2) 3 . . . ?
Zr1 C8 C1 C9 120.6(3) . . . . ?
C7 C8 C1 Zr1 -70.0(3) . . . . ?
C8 C8 C1 Zr1 67.27(8) 3 . . . ?
C1 C8 C7 C2 138.5(3) . . . 3 ?
C8 C8 C7 C2 1.2(2) 3 . . 3 ?
Zr1 C8 C7 C2 68.37(18) . . . 3 ?
C1 C8 C7 C14 -54.0(4) . . . . ?
C8 C8 C7 C14 168.7(2) 3 . . . ?
Zr1 C8 C7 C14 -124.1(3) . . . . ?
C1 C8 C7 Zr1 70.2(3) . . . . ?
C8 C8 C7 Zr1 -67.18(8) 3 . . . ?
C15 N1 C21 C26 -178.0(2) . . . . ?
Zr1 N1 C21 C26 -3.7(4) . . . . ?
C15 N1 C21 C22 5.2(4) . . . . ?
Zr1 N1 C21 C22 179.6(2) . . . . ?
C25 C26 C21 N1 179.4(2) . . . . ?
C25 C26 C21 C22 -3.6(4) . . . . ?
C19 C18 C17 C16 1.4(5) . . . . ?
C18 C17 C16 C15 -2.7(4) . . . . ?
C20 C15 C16 C17 1.9(4) . . . . ?
N1 C15 C16 C17 -174.2(3) . . . . ?
C24 C23 C22 C21 -0.7(4) . . . . ?
N1 C21 C22 C23 179.8(2) . . . . ?
C26 C21 C22 C23 3.0(4) . . . . ?
C22 C23 C24 C25 -1.2(4) . . . . ?
C26 C25 C24 C23 0.7(4) . . . . ?
C15 C20 C19 C18 -1.5(5) . . . . ?
C17 C18 C19 C20 0.7(5) . . . . ?
